data_7231118
loop_
_publ_author_name
'Pino-Cuevas, Arantxa'
'Gra\~na, Ana'
'Abram, Ulrich'
'Carballo, Rosa'
'V\'azquez-L\'opez, Ezequiel M.'

_publ_section_title
;
 Structural study of mono-, di- and tetranuclear complexes of the
 {Re(CO)3}+ fragment with thiosemicarbazone/thiosemicarbazonate ligands
 containing benzothiazole or benzoxazole groups
;
_journal_issue 33
_journal_name_full CrystEngComm
_journal_page_first 4781
_journal_paper_doi 10.1039/C8CE00874D
_journal_volume 20
_journal_year 2018
_chemical_formula_sum 'C38 H26 N8 O6 Re2 S4'
_chemical_formula_weight 1191.31
_space_group_crystal_system monoclinic
_space_group_IT_number 14
_space_group_name_Hall '-P 2yn'
_space_group_name_H-M_alt 'P 1 21/n 1'
_symmetry_space_group_name_Hall '-P 2yn'
_symmetry_space_group_name_H-M 'P 1 21/n 1'
_atom_sites_solution_hydrogens geom
_audit_creation_method SHELXL-2013
_audit_update_record
;
2018-03-09 deposited with the CCDC.
2018-07-09 downloaded from the CCDC.
;
_cell_angle_alpha 90
_cell_angle_beta 94.518(6)
_cell_angle_gamma 90
_cell_formula_units_Z 4
_cell_length_a 10.3658(15)
_cell_length_b 10.1221(15)
_cell_length_c 38.934(5)
_cell_measurement_reflns_used 2164
_cell_measurement_temperature 296(2)
_cell_measurement_theta_max 68.18
_cell_measurement_theta_min 31.09
_cell_volume 4072.4(10)
_computing_cell_refinement 'Bruker SAINT'
_computing_data_collection 'Bruker APEX2'
_computing_data_reduction 'Bruker SAINT'
_computing_structure_refinement 'SHELXL-2013 (Sheldrick, 2013)'
_diffrn_ambient_temperature 296(2)
_diffrn_measured_fraction_theta_full 0.960
_diffrn_measured_fraction_theta_max 0.941
_diffrn_measurement_device_type 'Bruker CCD Smart 6000'
_diffrn_measurement_method '\f and \w scans'
_diffrn_radiation_type CuK\a
_diffrn_radiation_wavelength 1.54178
_diffrn_reflns_av_R_equivalents 0.0432
_diffrn_reflns_av_unetI/netI 0.0270
_diffrn_reflns_Laue_measured_fraction_full 0.960
_diffrn_reflns_Laue_measured_fraction_max 0.941
_diffrn_reflns_limit_h_max 11
_diffrn_reflns_limit_h_min -11
_diffrn_reflns_limit_k_max 12
_diffrn_reflns_limit_k_min -11
_diffrn_reflns_limit_l_max 43
_diffrn_reflns_limit_l_min -46
_diffrn_reflns_number 43968
_diffrn_reflns_point_group_measured_fraction_full 0.960
_diffrn_reflns_point_group_measured_fraction_max 0.941
_diffrn_reflns_theta_full 67.000
_diffrn_reflns_theta_max 68.173
_diffrn_reflns_theta_min 2.277
_exptl_absorpt_coefficient_mu 13.842
_exptl_absorpt_correction_T_max 0.7530
_exptl_absorpt_correction_T_min 0.4166
_exptl_absorpt_correction_type multi-scan
_exptl_absorpt_process_details 'SADABS V2012/1 (Bruker AXS Inc.)'
_exptl_crystal_colour yellow
_exptl_crystal_density_diffrn 1.943
_exptl_crystal_density_method 'not measured'
_exptl_crystal_description Prism
_exptl_crystal_F_000 2288
_exptl_crystal_size_max 0.091
_exptl_crystal_size_mid 0.053
_exptl_crystal_size_min 0.035
_refine_diff_density_max 1.957
_refine_diff_density_min -0.644
_refine_diff_density_rms 0.118
_refine_ls_extinction_method none
_refine_ls_goodness_of_fit_ref 1.002
_refine_ls_hydrogen_treatment constr
_refine_ls_matrix_type full
_refine_ls_number_parameters 561
_refine_ls_number_reflns 7023
_refine_ls_number_restraints 36
_refine_ls_restrained_S_all 1.001
_refine_ls_R_factor_all 0.0374
_refine_ls_R_factor_gt 0.0336
_refine_ls_shift/su_max 0.019
_refine_ls_shift/su_mean 0.000
_refine_ls_structure_factor_coef Fsqd
_refine_ls_weighting_details 'w=1/[\s^2^(Fo^2^)+(0.0597P)^2^+11.2619P] where P=(Fo^2^+2Fc^2^)/3'
_refine_ls_weighting_scheme calc
_refine_ls_wR_factor_gt 0.0948
_refine_ls_wR_factor_ref 0.0979
_reflns_Friedel_coverage 0.000
_reflns_number_gt 6380
_reflns_number_total 7023
_reflns_threshold_expression 'I > 2\s(I)'
_cod_data_source_file c8ce00874d2.cif
_cod_data_source_block 2c
_cod_depositor_comments 'Adding full bibliography for 7231102--7231118.cif.'
_cod_database_code 7231118
_shelx_space_group_comment
; 
The symmetry employed for this shelxl refinement is uniquely defined 
by the following loop, which should always be used as a source of 
symmetry information in preference to the above space-group names. 
They are only intended as comments. 
;
_shelx_estimated_absorpt_t_min 0.366
_shelx_estimated_absorpt_t_max 0.643
_shelxl_version_number 2013-4

loop_
_space_group_symop_operation_xyz
'x, y, z'
'-x+1/2, y+1/2, -z+1/2'
'-x, -y, -z'
'x-1/2, -y-1/2, z-1/2'

loop_
_atom_site_label
_atom_site_type_symbol
_atom_site_fract_x
_atom_site_fract_y
_atom_site_fract_z
_atom_site_U_iso_or_equiv
_atom_site_adp_type
_atom_site_occupancy
_atom_site_site_symmetry_order
_atom_site_calc_flag
_atom_site_refinement_flags_posn
_atom_site_refinement_flags_adp
_atom_site_refinement_flags_occupancy
_atom_site_disorder_assembly
_atom_site_disorder_group
S21 S 1.0079(3) 0.5981(3) 0.26537(7) 0.0670(7) Uani 0.7 1 d . . P A 1
N41 N 0.8993(11) 0.8171(10) 0.2778(2) 0.067(2) Uani 0.7 1 d . . P A 1
S22 S 0.8597(11) 0.8817(11) 0.2863(2) 0.098(3) Uani 0.3 1 d . . P A 2
N42 N 0.985(3) 0.669(2) 0.2656(6) 0.092(10) Uani 0.3 1 d . U P A 2
S2A1 S 1.3684(18) 0.6180(14) 0.2100(5) 0.088(4) Uani 0.3 1 d . . P B 3
N4A1 N 1.252(3) 0.823(4) 0.2242(7) 0.099(11) Uani 0.3 1 d . U P B 3
N4A2 N 1.3456(18) 0.6728(15) 0.2113(5) 0.070(4) Uani 0.7 1 d . . P B 4
S2A2 S 1.2275(3) 0.8688(4) 0.23754(9) 0.0743(8) Uani 0.7 1 d . . P B 4
Re1 Re 0.75988(2) 0.80841(3) 0.00858(2) 0.04299(10) Uani 1 1 d . . . . .
Re2 Re 0.45751(2) 0.73239(2) 0.05186(2) 0.04212(9) Uani 1 1 d . . . . .
S1 S 0.63141(14) 0.60843(13) 0.02677(3) 0.0443(3) Uani 1 1 d . . . . .
S1A S 0.59133(12) 0.93082(13) 0.03618(3) 0.0404(3) Uani 1 1 d . . . . .
N1A N 0.6324(5) 1.0547(5) 0.09599(12) 0.0549(12) Uani 1 1 d . . . . .
H1A H 0.5562 1.0845 0.0902 0.066 Uiso 1 1 calc R U . . .
N1 N 0.8068(6) 0.4678(5) 0.06375(13) 0.0611(14) Uani 1 1 d . . . . .
H1 H 0.8295 0.4488 0.0436 0.073 Uiso 1 1 calc R U . . .
N2 N 0.6849(5) 0.5940(5) 0.09669(11) 0.0489(11) Uani 1 1 d . . . . .
N2A N 0.8004(5) 0.9232(5) 0.08391(11) 0.0469(11) Uani 1 1 d . . . . .
N3 N 0.5890(5) 0.6893(5) 0.09776(12) 0.0459(11) Uani 1 1 d . . . . .
N3A N 0.8499(5) 0.8329(5) 0.06150(11) 0.0460(11) Uani 1 1 d . . . . .
O20 O 0.2965(5) 0.7610(5) -0.01730(13) 0.0714(14) Uani 1 1 d . . . . .
O20A O 0.6000(5) 0.7898(5) -0.06066(12) 0.0728(15) Uani 1 1 d . . . . .
O21 O 0.2867(6) 0.4933(5) 0.06330(14) 0.0766(14) Uani 1 1 d . . . . .
O21A O 0.8839(5) 1.0571(6) -0.01919(14) 0.0778(14) Uani 1 1 d . . . . .
O22 O 0.2852(5) 0.9222(5) 0.08932(13) 0.0720(13) Uani 1 1 d . . . . .
O22A O 0.9784(6) 0.6446(7) -0.01848(15) 0.0919(18) Uani 1 1 d . . . . .
C1 C 0.7107(6) 0.5551(5) 0.06621(14) 0.0466(13) Uani 1 1 d . . . . .
C1A C 0.6872(5) 0.9692(5) 0.07480(13) 0.0428(12) Uani 1 1 d . . . . .
C2A C 0.9508(6) 0.7693(6) 0.07393(15) 0.0473(13) Uani 1 1 d . . . . .
H2A1 H 0.9847 0.7108 0.0586 0.057 Uiso 1 1 calc R U . . .
C2 C 0.5825(6) 0.7440(6) 0.12759(15) 0.0498(14) Uani 1 1 d . . . . .
H2B H 0.5135 0.8021 0.1288 0.060 Uiso 1 1 calc R U . . .
C3 C 0.6637(7) 0.7310(6) 0.15972(15) 0.0557(15) Uani 1 1 d . . . . .
C3A C 1.0212(6) 0.7733(6) 0.10804(15) 0.0496(13) Uani 1 1 d . . . . .
C4A C 1.1123(6) 0.6718(7) 0.11517(16) 0.0561(15) Uani 1 1 d . . . . .
H4A H 1.1233 0.6080 0.0985 0.067 Uiso 1 1 calc R U . . .
C4 C 0.7663(8) 0.6427(8) 0.16666(17) 0.076(2) Uani 1 1 d . . . . .
H4 H 0.7866 0.5829 0.1498 0.091 Uiso 1 1 calc R U . . .
C5A C 1.1849(7) 0.6644(7) 0.14591(17) 0.0612(16) Uani 1 1 d . . . . .
H5A H 1.2430 0.5950 0.1499 0.073 Uiso 1 1 calc R U . . .
C5 C 0.8372(8) 0.6427(9) 0.19772(17) 0.078(2) Uani 1 1 d . . . . .
H5 H 0.9025 0.5805 0.2019 0.093 Uiso 1 1 calc R U . . .
C6A C 1.1732(7) 0.7590(7) 0.17128(17) 0.0586(16) Uani 1 1 d . . . . .
C6 C 0.8139(8) 0.7329(7) 0.22299(17) 0.0637(18) Uani 1 1 d . . . . .
C7 C 0.7161(9) 0.8232(8) 0.21689(17) 0.073(2) Uani 1 1 d . . . . .
H7 H 0.7016 0.8867 0.2334 0.087 Uiso 1 1 calc R U . . .
C7A C 1.0841(7) 0.8601(8) 0.16463(18) 0.070(2) Uani 1 1 d . . . . .
H7A H 1.0748 0.9243 0.1814 0.084 Uiso 1 1 calc R U . . .
C8 C 0.6381(8) 0.8202(7) 0.18579(16) 0.0673(19) Uani 1 1 d . . . . .
H8 H 0.5685 0.8781 0.1825 0.081 Uiso 1 1 calc R U . . .
C8A C 1.0084(7) 0.8677(8) 0.13352(17) 0.0679(19) Uani 1 1 d . . . . .
H8A H 0.9491 0.9362 0.1298 0.081 Uiso 1 1 calc R U . . .
C9A C 1.2542(7) 0.7533(7) 0.20390(19) 0.0582(16) Uani 1 1 d . . . . .
C9 C 0.8962(9) 0.7342(8) 0.25602(17) 0.0662(19) Uani 1 1 d . . . . .
C10A C 1.4074(8) 0.6948(8) 0.2457(2) 0.0721(19) Uani 1 1 d . U . . .
C10 C 1.0503(9) 0.6797(8) 0.30334(18) 0.077(2) Uani 1 1 d . U . . .
C11 C 1.1408(10) 0.6330(11) 0.3287(3) 0.101(3) Uani 1 1 d . U . . .
H11 H 1.1837 0.5533 0.3263 0.121 Uiso 1 1 calc R U . . .
C11A C 1.5103(10) 0.6277(10) 0.2621(3) 0.112(3) Uani 1 1 d . U . . .
H11A H 1.5456 0.5553 0.2516 0.135 Uiso 1 1 calc R U . . .
C12A C 1.5577(13) 0.6659(13) 0.2924(3) 0.129(4) Uani 1 1 d . U . . .
H12A H 1.6302 0.6226 0.3026 0.155 Uiso 1 1 calc R U . . .
C12 C 1.1636(11) 0.7100(11) 0.3572(2) 0.105(3) Uani 1 1 d . U . . .
H12 H 1.2232 0.6813 0.3747 0.126 Uiso 1 1 calc R U . . .
C13A C 1.5077(14) 0.7623(14) 0.3091(3) 0.122(4) Uani 1 1 d . U . . .
H13A H 1.5418 0.7812 0.3313 0.146 Uiso 1 1 calc R U . . .
C13 C 1.1033(13) 0.8254(11) 0.3609(2) 0.109(3) Uani 1 1 d . U . . .
H13 H 1.1240 0.8753 0.3806 0.130 Uiso 1 1 calc R U . . .
C14A C 1.4052(14) 0.8383(13) 0.2949(3) 0.121(3) Uani 1 1 d . U . . .
H14A H 1.3731 0.9102 0.3064 0.145 Uiso 1 1 calc R U . . .
C14 C 1.0132(13) 0.8717(10) 0.3369(3) 0.112(3) Uani 1 1 d . U . . .
H14 H 0.9716 0.9518 0.3399 0.135 Uiso 1 1 calc R U . . .
C15 C 0.9851(9) 0.7956(8) 0.30770(19) 0.077(2) Uani 1 1 d . U . . .
C16A C 0.6985(7) 1.0976(8) 0.12829(16) 0.0678(18) Uani 1 1 d . . . . .
H16A H 0.7299 1.0218 0.1412 0.102 Uiso 1 1 calc R U . . .
H16B H 0.6394 1.1459 0.1413 0.102 Uiso 1 1 calc R U . . .
H16C H 0.7700 1.1534 0.1237 0.102 Uiso 1 1 calc R U . . .
C16 C 0.8743(9) 0.4041(8) 0.0930(2) 0.086(3) Uani 1 1 d . . . . .
H16D H 0.9238 0.4686 0.1065 0.129 Uiso 1 1 calc R U . . .
H16E H 0.9314 0.3379 0.0852 0.129 Uiso 1 1 calc R U . . .
H16F H 0.8128 0.3635 0.1069 0.129 Uiso 1 1 calc R U . . .
C20 C 0.3565(6) 0.7547(5) 0.00884(17) 0.0522(15) Uani 1 1 d . . . . .
C20A C 0.6610(7) 0.7954(6) -0.03511(16) 0.0559(15) Uani 1 1 d . . . . .
C21 C 0.3538(7) 0.5817(7) 0.05965(16) 0.0560(15) Uani 1 1 d . . . . .
C21A C 0.8393(7) 0.9644(8) -0.00807(16) 0.0611(17) Uani 1 1 d . . . . .
C22A C 0.8993(7) 0.7048(7) -0.00849(17) 0.0600(16) Uani 1 1 d . . . . .
C22 C 0.3453(6) 0.8484(6) 0.07542(16) 0.0533(14) Uani 1 1 d . . . . .
C15A C 1.3510(9) 0.7979(8) 0.2607(2) 0.078(2) Uani 1 1 d . U . . .

loop_
_atom_site_aniso_label
_atom_site_aniso_U_11
_atom_site_aniso_U_22
_atom_site_aniso_U_33
_atom_site_aniso_U_23
_atom_site_aniso_U_13
_atom_site_aniso_U_12
S21 0.0841(18) 0.0679(19) 0.0465(13) -0.0042(14) -0.0110(11) 0.0087(16)
N41 0.088(7) 0.059(6) 0.053(6) -0.004(5) -0.005(4) 0.009(5)
S22 0.132(8) 0.097(7) 0.063(4) -0.011(4) -0.012(4) -0.010(6)
N42 0.18(3) 0.043(13) 0.046(12) -0.006(11) -0.044(15) 0.005(16)
S2A1 0.085(7) 0.104(10) 0.071(5) 0.008(7) -0.025(4) 0.025(7)
N4A1 0.086(19) 0.14(3) 0.064(18) -0.011(17) -0.016(14) 0.069(19)
N4A2 0.069(10) 0.085(11) 0.052(6) 0.008(8) -0.020(6) 0.003(8)
S2A2 0.073(2) 0.090(2) 0.0577(18) -0.0064(15) -0.0145(14) 0.0140(16)
Re1 0.04232(16) 0.05227(17) 0.03384(14) -0.00049(9) -0.00030(10) 0.00417(10)
Re2 0.04125(16) 0.04398(15) 0.04042(15) -0.00357(10) -0.00126(10) -0.00036(10)
S1 0.0488(8) 0.0468(7) 0.0365(6) -0.0062(5) -0.0014(5) 0.0032(6)
S1A 0.0393(7) 0.0445(7) 0.0360(6) -0.0021(5) -0.0046(5) 0.0013(5)
N1A 0.056(3) 0.061(3) 0.046(3) -0.015(2) -0.006(2) 0.008(2)
N1 0.076(4) 0.059(3) 0.048(3) -0.005(2) 0.000(2) 0.024(3)
N2 0.055(3) 0.050(3) 0.041(2) 0.002(2) 0.002(2) 0.006(2)
N2A 0.044(3) 0.053(3) 0.042(2) -0.006(2) -0.0048(19) 0.004(2)
N3 0.049(3) 0.048(3) 0.041(2) 0.002(2) 0.0012(19) 0.002(2)
N3A 0.047(3) 0.054(3) 0.036(2) 0.000(2) -0.0031(19) -0.001(2)
O20 0.076(4) 0.069(3) 0.064(3) -0.004(2) -0.031(3) -0.001(2)
O20A 0.082(4) 0.091(4) 0.042(2) -0.013(2) -0.021(2) 0.024(3)
O21 0.088(4) 0.054(3) 0.091(4) -0.009(2) 0.026(3) -0.019(3)
O21A 0.056(3) 0.078(3) 0.099(4) 0.029(3) 0.004(3) -0.007(3)
O22 0.067(3) 0.066(3) 0.086(3) -0.012(3) 0.020(2) 0.009(2)
O22A 0.079(4) 0.106(4) 0.094(4) -0.013(3) 0.026(3) 0.036(3)
C1 0.056(4) 0.042(3) 0.041(3) 0.000(2) -0.002(2) 0.001(2)
C1A 0.044(3) 0.045(3) 0.039(3) 0.000(2) -0.003(2) 0.001(2)
C2A 0.042(3) 0.055(3) 0.044(3) -0.001(2) 0.000(2) 0.002(2)
C2 0.054(4) 0.054(3) 0.042(3) 0.000(2) 0.002(2) 0.001(3)
C3 0.069(4) 0.059(4) 0.039(3) 0.001(3) 0.001(3) -0.004(3)
C3A 0.044(3) 0.054(3) 0.050(3) -0.001(3) -0.003(2) 0.002(3)
C4A 0.055(4) 0.060(4) 0.053(3) -0.001(3) 0.001(3) 0.010(3)
C4 0.093(6) 0.088(5) 0.046(4) -0.015(3) -0.009(3) 0.023(4)
C5A 0.054(4) 0.066(4) 0.063(4) 0.012(3) -0.005(3) 0.010(3)
C5 0.079(5) 0.103(6) 0.049(4) -0.004(4) -0.012(3) 0.016(5)
C6A 0.052(4) 0.068(4) 0.055(4) 0.007(3) -0.007(3) 0.000(3)
C6 0.074(5) 0.073(4) 0.043(3) 0.002(3) -0.003(3) -0.011(4)
C7 0.107(6) 0.068(4) 0.041(3) -0.010(3) -0.006(3) -0.002(4)
C7A 0.062(4) 0.086(5) 0.058(4) -0.015(4) -0.018(3) 0.016(4)
C8 0.090(5) 0.067(4) 0.044(3) -0.004(3) -0.001(3) 0.016(4)
C8A 0.066(4) 0.073(5) 0.061(4) -0.010(3) -0.018(3) 0.018(3)
C9A 0.054(4) 0.065(4) 0.054(4) 0.003(3) -0.002(3) -0.003(3)
C9 0.091(6) 0.067(5) 0.040(3) 0.001(3) 0.001(3) -0.021(4)
C10A 0.067(5) 0.078(5) 0.068(4) 0.014(3) -0.014(3) -0.012(3)
C10 0.107(6) 0.077(5) 0.048(4) -0.006(3) 0.010(3) -0.029(4)
C11 0.097(7) 0.104(7) 0.100(6) 0.008(5) 0.004(5) 0.006(5)
C11A 0.090(7) 0.089(6) 0.150(8) 0.006(6) -0.040(6) 0.009(5)
C12A 0.126(10) 0.131(10) 0.120(9) 0.039(6) -0.055(7) -0.016(7)
C12 0.120(8) 0.123(7) 0.065(5) 0.032(5) -0.027(5) -0.029(6)
C13A 0.142(11) 0.156(10) 0.059(5) 0.018(5) -0.040(6) -0.052(7)
C13 0.170(11) 0.102(6) 0.049(4) -0.003(4) -0.019(5) -0.044(6)
C14A 0.144(10) 0.118(8) 0.103(7) -0.019(6) 0.018(6) -0.023(7)
C14 0.168(11) 0.078(6) 0.089(6) -0.008(4) -0.003(6) -0.005(6)
C15 0.092(6) 0.081(5) 0.054(4) 0.018(3) -0.012(4) -0.025(4)
C16A 0.076(5) 0.074(5) 0.051(3) -0.019(3) -0.010(3) 0.000(4)
C16 0.103(7) 0.075(5) 0.077(5) 0.012(4) -0.010(4) 0.040(5)
C20 0.057(4) 0.037(3) 0.060(4) -0.002(3) -0.007(3) -0.005(2)
C20A 0.064(4) 0.057(4) 0.047(3) -0.003(3) 0.003(3) 0.010(3)
C21 0.064(4) 0.053(4) 0.051(3) -0.013(3) 0.003(3) 0.012(3)
C21A 0.053(4) 0.077(5) 0.052(3) 0.006(3) -0.003(3) 0.012(3)
C22A 0.064(4) 0.066(4) 0.049(3) 0.004(3) 0.000(3) 0.005(3)
C22 0.059(4) 0.044(3) 0.056(3) -0.003(3) 0.000(3) -0.004(3)
C15A 0.081(6) 0.076(5) 0.076(5) 0.010(4) -0.002(4) -0.009(4)

loop_
_atom_type_symbol
_atom_type_description
_atom_type_scat_dispersion_real
_atom_type_scat_dispersion_imag
_atom_type_scat_source
C C 0.0181 0.0091 'International Tables Vol C Tables 4.2.6.8 and 6.1.1.4'
H H 0.0000 0.0000 'International Tables Vol C Tables 4.2.6.8 and 6.1.1.4'
N N 0.0311 0.0180 'International Tables Vol C Tables 4.2.6.8 and 6.1.1.4'
O O 0.0492 0.0322 'International Tables Vol C Tables 4.2.6.8 and 6.1.1.4'
S S 0.3331 0.5567 'International Tables Vol C Tables 4.2.6.8 and 6.1.1.4'
Re Re -5.2083 5.8923 'International Tables Vol C Tables 4.2.6.8 and 6.1.1.4'

loop_
_geom_angle_atom_site_label_1
_geom_angle_atom_site_label_2
_geom_angle_atom_site_label_3
_geom_angle
C10 S21 C9 85.6(4)
C9 N41 C15 117.0(10)
C15 S22 C9 74.4(6)
C9 N42 C10 122(2)
C10A S2A1 C9A 82.2(7)
C9A N4A1 C15A 118(2)
C9A N4A2 C10A 112.1(13)
C15A S2A2 C9A 87.6(4)
C21A Re1 C20A 88.3(3)
C21A Re1 C22A 88.7(3)
C20A Re1 C22A 91.1(3)
C21A Re1 N3A 93.5(2)
C20A Re1 N3A 172.5(2)
C22A Re1 N3A 96.2(2)
C21A Re1 S1A 94.1(2)
C20A Re1 S1A 94.2(2)
C22A Re1 S1A 174.01(19)
N3A Re1 S1A 78.36(13)
C21A Re1 S1 173.66(19)
C20A Re1 S1 86.4(2)
C22A Re1 S1 94.9(2)
N3A Re1 S1 91.25(13)
S1A Re1 S1 82.77(4)
C21 Re2 C20 87.5(3)
C21 Re2 C22 92.4(3)
C20 Re2 C22 92.0(3)
C21 Re2 N3 91.9(2)
C20 Re2 N3 172.7(2)
C22 Re2 N3 95.3(2)
C21 Re2 S1 95.47(18)
C20 Re2 S1 94.6(2)
C22 Re2 S1 169.89(19)
N3 Re2 S1 78.19(13)
C21 Re2 S1A 175.28(18)
C20 Re2 S1A 88.16(18)
C22 Re2 S1A 89.66(19)
N3 Re2 S1A 92.11(13)
S1 Re2 S1A 82.93(5)
C1 S1 Re2 96.6(2)
C1 S1 Re1 105.4(2)
Re2 S1 Re1 96.90(5)
C1A S1A Re1 96.36(19)
C1A S1A Re2 104.41(19)
Re1 S1A Re2 97.29(5)
C1A N1A C16A 121.9(5)
C1 N1 C16 123.7(6)
C1 N2 N3 116.0(5)
C1A N2A N3A 116.1(4)
C2 N3 N2 114.3(5)
C2 N3 Re2 124.8(4)
N2 N3 Re2 120.8(3)
C2A N3A N2A 115.0(4)
C2A N3A Re1 124.4(4)
N2A N3A Re1 120.7(3)
N2 C1 N1 118.2(5)
N2 C1 S1 125.9(5)
N1 C1 S1 115.9(4)
N2A C1A N1A 118.8(5)
N2A C1A S1A 126.2(4)
N1A C1A S1A 115.0(4)
N3A C2A C3A 131.1(6)
N3 C2 C3 131.7(6)
C8 C3 C4 117.2(6)
C8 C3 C2 115.8(6)
C4 C3 C2 127.0(6)
C8A C3A C4A 117.4(6)
C8A C3A C2A 126.7(6)
C4A C3A C2A 115.9(5)
C5A C4A C3A 121.9(6)
C5 C4 C3 121.3(7)
C4A C5A C6A 120.8(6)
C4 C5 C6 121.4(8)
C5A C6A C7A 118.0(6)
C5A C6A C9A 120.8(6)
C7A C6A C9A 121.1(7)
C7 C6 C5 119.1(6)
C7 C6 C9 120.6(7)
C5 C6 C9 120.3(7)
C6 C7 C8 120.2(7)
C8A C7A C6A 121.6(7)
C3 C8 C7 120.7(7)
C3A C8A C7A 120.3(7)
N4A1 C9A C6A 124.9(15)
N4A2 C9A C6A 126.0(10)
N4A2 C9A S2A2 114.2(10)
C6A C9A S2A2 119.7(6)
N4A1 C9A S2A1 117.4(15)
C6A C9A S2A1 117.7(8)
N41 C9 C6 127.1(9)
N42 C9 C6 130.9(13)
N41 C9 S21 114.2(7)
C6 C9 S21 118.7(6)
N42 C9 S22 115.0(12)
C6 C9 S22 113.8(7)
C15A C10A C11A 121.6(9)
C15A C10A N4A2 110.1(9)
C11A C10A N4A2 128.3(10)
C15A C10A S2A1 131.1(8)
C11A C10A S2A1 107.1(9)
C11 C10 C15 121.0(8)
C11 C10 N42 148.9(15)
C15 C10 N42 89.8(13)
C11 C10 S21 124.0(8)
C15 C10 S21 115.0(7)
C12 C11 C10 116.7(10)
C12A C11A C10A 119.9(12)
C13A C12A C11A 122.5(12)
C13 C12 C11 122.3(9)
C12A C13A C14A 122.6(10)
C12 C13 C14 122.1(9)
C13A C14A C15A 115.7(11)
C15 C14 C13 117.6(10)
C14 C15 C10 120.3(8)
C14 C15 N41 131.5(10)
C10 C15 N41 108.2(8)
C14 C15 S22 102.5(8)
C10 C15 S22 137.2(7)
O20 C20 Re2 176.4(5)
O20A C20A Re1 178.1(6)
O21 C21 Re2 176.8(6)
O21A C21A Re1 177.4(6)
O22A C22A Re1 179.3(8)
O22 C22 Re2 175.8(6)
C10A C15A C14A 117.6(9)
C10A C15A S2A2 115.9(7)
C14A C15A S2A2 126.5(9)
C10A C15A N4A1 90.5(12)
C14A C15A N4A1 151.5(14)

loop_
_geom_bond_atom_site_label_1
_geom_bond_atom_site_label_2
_geom_bond_distance
S21 C10 1.720(8)
S21 C9 1.818(9)
N41 C9 1.192(12)
N41 C15 1.425(12)
S22 C15 1.723(14)
S22 C9 1.958(13)
N42 C9 1.17(3)
N42 C10 1.57(2)
S2A1 C10A 1.617(19)
S2A1 C9A 1.814(12)
N4A1 C9A 1.06(3)
N4A1 C15A 1.71(3)
N4A2 C9A 1.266(16)
N4A2 C10A 1.456(19)
S2A2 C15A 1.670(9)
S2A2 C9A 1.793(8)
Re1 C21A 1.917(8)
Re1 C20A 1.920(7)
Re1 C22A 1.944(7)
Re1 N3A 2.208(4)
Re1 S1A 2.4572(13)
Re1 S1 2.5536(15)
Re2 C21 1.904(7)
Re2 C20 1.917(6)
Re2 C22 1.934(7)
Re2 N3 2.204(5)
Re2 S1 2.4608(14)
Re2 S1A 2.5425(14)
S1 C1 1.768(5)
S1A C1A 1.779(5)
N1A C1A 1.351(7)
N1A C16A 1.450(7)
N1 C1 1.341(8)
N1 C16 1.442(8)
N2 C1 1.298(7)
N2 N3 1.388(7)
N2A C1A 1.286(7)
N2A N3A 1.389(7)
N3 C2 1.293(7)
N3A C2A 1.289(7)
O20 C20 1.152(8)
O20A C20A 1.137(8)
O21 C21 1.149(8)
O21A C21A 1.146(9)
O22 C22 1.137(8)
O22A C22A 1.116(8)
C2A C3A 1.465(8)
C2 C3 1.458(9)
C3 C8 1.399(9)
C3 C4 1.400(10)
C3A C8A 1.391(9)
C3A C4A 1.409(9)
C4A C5A 1.365(9)
C4 C5 1.364(9)
C5A C6A 1.389(10)
C5 C6 1.377(11)
C6A C7A 1.388(10)
C6A C9A 1.468(9)
C6 C7 1.372(11)
C6 C9 1.486(10)
C7 C8 1.403(10)
C7A C8A 1.392(9)
C10A C15A 1.351(12)
C10A C11A 1.379(12)
C10 C11 1.389(13)
C10 C15 1.371(13)
C11 C12 1.362(14)
C11A C12A 1.300(15)
C12A C13A 1.302(18)
C12 C13 1.338(16)
C13A C14A 1.390(18)
C13 C14 1.353(15)
C14A C15A 1.461(15)
C14 C15 1.384(12)

loop_
_geom_hbond_atom_site_label_D
_geom_hbond_atom_site_label_H
_geom_hbond_atom_site_label_A
_geom_hbond_distance_DH
_geom_hbond_distance_HA
_geom_hbond_distance_DA
_geom_hbond_angle_DHA
_geom_hbond_site_symmetry_A
C11A H11A S22 0.93 2.54 3.462(16) 170.3 2_745
N1 H1 O22A 0.86 2.47 3.159(7) 137.2 3_765
N1A H1A O20A 0.86 2.29 3.107(7) 157.6 3_675
